data_9000162
loop_
_publ_author_name
'Colville, A. A.'
'Ribbe, P. H.'

_publ_section_title
;
 The crystal structure of an adularia and a refinement of the structure of
 orthoclase
 Spencer C
;
_journal_name_full 'American Mineralogist'
_journal_page_first 25
_journal_page_last 37
_journal_volume 53
_journal_year 1968
_chemical_compound_source 'St. Gotthard, Switzerland, known as Spencer C'
_chemical_formula_sum 'Al K O8 Si3'
_chemical_name_mineral Orthoclase
_space_group_IT_number 12
_symmetry_space_group_name_Hall '-C 2y'
_symmetry_space_group_name_H-M 'C 1 2/m 1'
_cell_angle_alpha 90
_cell_angle_beta 116.01
_cell_angle_gamma 90
_cell_formula_units_Z 4
_cell_length_a 8.561
_cell_length_b 12.996
_cell_length_c 7.192
_cell_volume 719.129
_database_code_amcsd 0000167
_exptl_crystal_density_diffrn 2.571
_cod_original_formula_sum 'K (Si3 Al) O8'
_cod_database_code 9000162

loop_
_space_group_symop_operation_xyz
x,y,z
1/2+x,1/2+y,z
x,-y,z
1/2+x,1/2-y,z
-x,y,-z
1/2-x,1/2+y,-z
-x,-y,-z
1/2-x,1/2-y,-z

loop_
_atom_site_label
_atom_site_fract_x
_atom_site_fract_y
_atom_site_fract_z
_atom_site_occupancy
_atom_site_U_iso_or_equiv
_atom_site_type_symbol
_atom_site_attached_hydrogens
K 0.28380 0.00000 0.13730 1.00000 0.02824 K 0
Si1 0.00950 0.18440 0.22390 0.65000 0.01153 Si 0
Al1 0.00950 0.18440 0.22390 0.35000 0.01153 Al 0
Si2 0.70890 0.11780 0.34430 0.85000 0.01013 Si 0
Al2 0.70890 0.11780 0.34430 0.15000 0.01013 Al 0
OA1 0.00000 0.14590 0.00000 1.00000 0.02280 O 0
OA2 0.63460 0.00000 0.28510 1.00000 0.02280 O 0
OB 0.82800 0.14700 0.22820 1.00000 0.02786 O 0
OC 0.03490 0.31060 0.26070 1.00000 0.02153 O 0
OD 0.18150 0.12580 0.40650 1.00000 0.02026 O 0

loop_
_cod_changelog_entry_id
_cod_changelog_entry_author
_cod_changelog_entry_date
_cod_changelog_entry_text
1
;cod-tools version 3.8.0
Id: cif_guess_AMCSD_atom_types 9581 2023-05-17 12:35:41Z saulius
;
2023-05-23T09:14:17+03:00
;Derived atom types and hydrogen counts
from atom names that follow the AMCSD naming convention
(Wat == water, O-H == hydroxyl).
;

loop_
_cod_related_entry_id
_cod_related_entry_database
_cod_related_entry_code
1 AMCSD 0000167
